data_4518597
loop_
_publ_author_name
'Nohira, Itsuki'
'Chatani, Naoto'

_publ_section_title
;
 Nickel-Catalyzed Cross-Electrophile Coupling between C(sp2)--F and
 C(sp2)--Cl Bonds by the Reaction of ortho-Fluoro-Aromatic Amides with
 Aryl Chlorides
;
_journal_issue 8
_journal_name_full 'ACS Catalysis'
_journal_page_first 4644
_journal_page_last 4649
_journal_paper_doi 10.1021/acscatal.1c01102
_journal_volume 11
_journal_year 2021
_chemical_formula_moiety 'C24 H19 N3 Ni O2'
_chemical_formula_sum 'C24 H19 N3 Ni O2'
_chemical_formula_weight 440.13
_space_group_crystal_system triclinic
_space_group_IT_number 2
_space_group_name_Hall '-P 1'
_space_group_name_H-M_alt 'P -1'
_atom_sites_solution_hydrogens geom
_atom_sites_solution_primary direct
_atom_sites_solution_secondary difmap
_cell_angle_alpha 104.489(3)
_cell_angle_beta 103.879(4)
_cell_angle_gamma 91.518(3)
_cell_formula_units_Z 2
_cell_length_a 8.8213(4)
_cell_length_b 10.1609(4)
_cell_length_c 11.2880(4)
_cell_measurement_reflns_used 3633
_cell_measurement_temperature 123
_cell_measurement_theta_max 67.77
_cell_measurement_theta_min 4.21
_cell_volume 946.96(7)
_computing_cell_refinement 'CrysAlisPro 1.171.40.43a (Rigaku OD, 2019)'
_computing_data_collection 'CrysAlisPro 1.171.40.43a (Rigaku OD, 2019)'
_computing_data_reduction 'CrysAlisPro 1.171.40.43a (Rigaku OD, 2019)'
_computing_molecular_graphics 'CrystalStructure 4.2.1'
_computing_publication_material 'CrystalStructure 4.2.1 (Rigaku, 2016)'
_computing_structure_refinement 'SHELXL97 (Sheldrick, 2008)'
_computing_structure_solution 'SIR92 (Altomare, et al., 1994)'
_diffrn_ambient_temperature 123
_diffrn_detector_area_resol_mean 10.000
_diffrn_measured_fraction_theta_full 0.984
_diffrn_measured_fraction_theta_max 0.984
_diffrn_measurement_device_type 'Rigaku XtaLAB P200'
_diffrn_measurement_method \w
_diffrn_radiation_type 'Cu K\a'
_diffrn_radiation_wavelength 1.54184
_diffrn_reflns_av_R_equivalents 0.0424
_diffrn_reflns_Laue_measured_fraction_full 0.000
_diffrn_reflns_Laue_measured_fraction_max 0.000
_diffrn_reflns_limit_h_max 10
_diffrn_reflns_limit_h_min -8
_diffrn_reflns_limit_k_max 11
_diffrn_reflns_limit_k_min -12
_diffrn_reflns_limit_l_max 13
_diffrn_reflns_limit_l_min -13
_diffrn_reflns_number 8708
_diffrn_reflns_point_group_measured_fraction_full 0.000
_diffrn_reflns_point_group_measured_fraction_max 0.000
_diffrn_reflns_theta_full 67.980
_diffrn_reflns_theta_max 67.980
_diffrn_reflns_theta_min 4.183
_diffrn_standards_number 0
_exptl_absorpt_coefficient_mu 1.702
_exptl_absorpt_correction_T_max 0.844
_exptl_absorpt_correction_T_min 0.741
_exptl_absorpt_correction_type multi-scan
_exptl_absorpt_process_details
;
CrysAlisPro 1.171.40.43a (Rigaku Oxford Diffraction, 2019)
Empirical absorption correction using spherical harmonics,
 implemented in SCALE3 ABSPACK scaling algorithm.
;
_exptl_crystal_colour red
_exptl_crystal_density_diffrn 1.543
_exptl_crystal_density_method 'not measured'
_exptl_crystal_description plate
_exptl_crystal_F_000 456.00
_exptl_crystal_size_max 0.400
_exptl_crystal_size_mid 0.200
_exptl_crystal_size_min 0.100
_refine_diff_density_max 0.95
_refine_diff_density_min -0.65
_refine_ls_extinction_method none
_refine_ls_goodness_of_fit_ref 1.085
_refine_ls_hydrogen_treatment refxyz
_refine_ls_number_parameters 347
_refine_ls_number_reflns 3402
_refine_ls_number_restraints 0
_refine_ls_R_factor_all 0.0513
_refine_ls_R_factor_gt 0.0480
_refine_ls_shift/su_max 0.015
_refine_ls_structure_factor_coef Fsqd
_refine_ls_weighting_details 'w = 1/[\s^2^(Fo^2^)+(0.1019P)^2^+0.0251P] where P=(Fo^2^+2Fc^2^)/3'
_refine_ls_weighting_scheme calc
_refine_ls_wR_factor_gt 0.1334
_refine_ls_wR_factor_ref 0.1370
_reflns_number_gt 3069
_reflns_number_total 3402
_reflns_threshold_expression F^2^>2.0\s(F^2^)
_cod_data_source_file cs1c01102_si_002.cif
_cod_data_source_block xcalibur
_cod_depositor_comments
;
The following automatic conversions were performed:

data name '_atom_site_symetry_multiplicity' was replaced with
'_atom_site_symmetry_multiplicity' as specified in the replacement
file
'/home/data/users/saulius/crontab/automatic-downloads/rss-feeds/ACS/lib/lists/replacement-tags.lst'.

Automatic conversion script
Id: cif_correct_tags 7550 2019-12-06 10:49:48Z antanas 

 Adding full bibliography for 4518597.cif.
;
_cod_database_code 4518597

loop_
_space_group_symop_id
_space_group_symop_operation_xyz
1 +X,+Y,+Z
2 -X,-Y,-Z

loop_
_atom_site_label
_atom_site_type_symbol
_atom_site_fract_x
_atom_site_fract_y
_atom_site_fract_z
_atom_site_U_iso_or_equiv
_atom_site_adp_type
_atom_site_occupancy
_atom_site_symmetry_multiplicity
_atom_site_calc_flag
_atom_site_refinement_flags
_atom_site_disorder_assembly
_atom_site_disorder_group
Ni1 Ni 0.77295(4) 0.25664(3) 0.62745(3) 0.02190(18) Uani 1 1 d . . .
O1 O 0.8597(2) -0.12780(15) 0.62172(15) 0.0281(4) Uani 1 1 d . . .
O2 O 0.4767(2) -0.19147(18) 0.05823(15) 0.0330(4) Uani 1 1 d . . .
N1 N 0.7909(2) 0.06895(18) 0.56007(17) 0.0227(4) Uani 1 1 d . . .
N2 N 0.6957(2) 0.42415(18) 0.69214(17) 0.0235(4) Uani 1 1 d . . .
N3 N 0.7720(2) 0.33543(18) 0.48355(17) 0.0220(4) Uani 1 1 d . . .
C1 C 0.9231(2) 0.0930(2) 0.7706(2) 0.0230(4) Uani 1 1 d . . .
C2 C 0.8796(3) 0.2266(2) 0.7830(2) 0.0238(4) Uani 1 1 d . . .
C3 C 0.9424(3) 0.3224(2) 0.8992(2) 0.0266(5) Uani 1 1 d . . .
C4 C 1.0451(3) 0.2846(2) 0.9982(2) 0.0273(5) Uani 1 1 d . . .
C5 C 1.0866(3) 0.1523(3) 0.9827(2) 0.0281(5) Uani 1 1 d . . .
C6 C 1.0249(3) 0.0552(2) 0.8677(2) 0.0262(5) Uani 1 1 d . . .
C7 C 0.8564(3) -0.0018(2) 0.6426(2) 0.0232(4) Uani 1 1 d . . .
C8 C 0.7086(3) -0.0015(2) 0.4346(2) 0.0230(4) Uani 1 1 d . . .
C9 C 0.5639(3) 0.0377(2) 0.3813(2) 0.0236(4) Uani 1 1 d . . .
C10 C 0.4828(3) -0.0217(2) 0.2564(2) 0.0249(5) Uani 1 1 d . . .
C11 C 0.5465(3) -0.1258(2) 0.1833(2) 0.0254(5) Uani 1 1 d . . .
C12 C 0.6893(3) -0.1695(2) 0.2356(2) 0.0265(5) Uani 1 1 d . . .
C13 C 0.7700(3) -0.1085(2) 0.3596(2) 0.0236(5) Uani 1 1 d . . .
C14 C 0.3439(3) -0.1339(3) -0.0028(2) 0.0320(5) Uani 1 1 d . . .
C15 C 0.6285(3) 0.4497(2) 0.7914(2) 0.0269(5) Uani 1 1 d . . .
C16 C 0.5629(3) 0.5705(2) 0.8274(2) 0.0296(5) Uani 1 1 d . . .
C17 C 0.5682(3) 0.6691(2) 0.7633(2) 0.0297(5) Uani 1 1 d . . .
C18 C 0.6330(3) 0.6431(2) 0.6601(2) 0.0282(5) Uani 1 1 d . . .
C19 C 0.6923(3) 0.5171(2) 0.6252(2) 0.0244(5) Uani 1 1 d . . .
C20 C 0.7527(2) 0.4712(2) 0.5116(2) 0.0237(4) Uani 1 1 d . . .
C21 C 0.7899(3) 0.5562(2) 0.4424(2) 0.0278(5) Uani 1 1 d . . .
C22 C 0.8540(3) 0.5015(3) 0.3415(2) 0.0300(5) Uani 1 1 d . . .
C23 C 0.8780(3) 0.3637(2) 0.3141(2) 0.0284(5) Uani 1 1 d . . .
C24 C 0.8352(3) 0.2841(2) 0.3857(2) 0.0261(5) Uani 1 1 d . . .
H1 H 0.919(3) 0.417(3) 0.913(2) 0.026(6) Uiso 1 1 d . . .
H2 H 1.081(3) 0.349(3) 1.066(3) 0.032(7) Uiso 1 1 d . . .
H3 H 1.152(3) 0.129(3) 1.049(3) 0.031(7) Uiso 1 1 d . . .
H4 H 1.058(3) -0.029(3) 0.856(3) 0.028(7) Uiso 1 1 d . . .
H5 H 0.524(3) 0.103(3) 0.432(2) 0.020(6) Uiso 1 1 d . . .
H6 H 0.384(3) 0.006(3) 0.223(2) 0.018(6) Uiso 1 1 d . . .
H7 H 0.729(3) -0.232(3) 0.184(3) 0.026(6) Uiso 1 1 d . . .
H8 H 0.866(3) -0.133(3) 0.387(2) 0.022(6) Uiso 1 1 d . . .
H9 H 0.371(4) -0.039(4) -0.003(3) 0.041(8) Uiso 1 1 d . . .
H10 H 0.267(4) -0.143(3) 0.030(3) 0.034(7) Uiso 1 1 d . . .
H11 H 0.316(3) -0.197(2) -0.094(2) 0.012(5) Uiso 1 1 d . . .
H12 H 0.635(3) 0.383(2) 0.840(2) 0.013(5) Uiso 1 1 d . . .
H13 H 0.522(4) 0.581(3) 0.897(3) 0.036(8) Uiso 1 1 d . . .
H14 H 0.527(3) 0.750(3) 0.783(2) 0.011(5) Uiso 1 1 d . . .
H15 H 0.636(3) 0.706(3) 0.613(2) 0.021(6) Uiso 1 1 d . . .
H16 H 0.775(3) 0.651(3) 0.466(3) 0.028(7) Uiso 1 1 d . . .
H17 H 0.881(3) 0.557(3) 0.296(3) 0.026(6) Uiso 1 1 d . . .
H18 H 0.921(4) 0.325(3) 0.249(3) 0.032(7) Uiso 1 1 d . . .
H19 H 0.852(3) 0.186(3) 0.364(2) 0.018(6) Uiso 1 1 d . . .

loop_
_atom_site_aniso_label
_atom_site_aniso_U_11
_atom_site_aniso_U_22
_atom_site_aniso_U_33
_atom_site_aniso_U_23
_atom_site_aniso_U_13
_atom_site_aniso_U_12
Ni1 0.0259(3) 0.0151(2) 0.0194(3) -0.00209(16) 0.00278(17) 0.00210(16)
O1 0.0358(9) 0.0165(8) 0.0276(8) -0.0001(6) 0.0058(7) 0.0030(6)
O2 0.0316(9) 0.0337(9) 0.0219(8) -0.0079(7) 0.0005(7) 0.0037(7)
N1 0.0237(9) 0.0180(8) 0.0221(9) -0.0006(7) 0.0042(7) 0.0023(7)
N2 0.0241(9) 0.0179(8) 0.0220(9) -0.0020(7) 0.0013(7) 0.0002(7)
N3 0.0238(9) 0.0184(8) 0.0180(8) -0.0014(7) 0.0009(7) 0.0006(7)
C1 0.0223(10) 0.0199(10) 0.0240(11) 0.0004(8) 0.0064(8) -0.0006(8)
C2 0.0240(10) 0.0212(10) 0.0222(10) 0.0012(8) 0.0033(8) 0.0013(8)
C3 0.0287(11) 0.0192(10) 0.0256(11) -0.0010(8) 0.0026(9) -0.0007(9)
C4 0.0305(12) 0.0235(11) 0.0204(11) -0.0037(9) 0.0031(9) -0.0043(9)
C5 0.0272(11) 0.0306(12) 0.0238(11) 0.0064(9) 0.0024(9) 0.0013(9)
C6 0.0284(11) 0.0201(11) 0.0282(11) 0.0032(9) 0.0071(9) 0.0026(9)
C7 0.0218(10) 0.0203(10) 0.0245(11) -0.0004(9) 0.0069(9) 0.0011(8)
C8 0.0255(11) 0.0180(10) 0.0214(10) -0.0018(8) 0.0060(9) -0.0017(8)
C9 0.0261(11) 0.0182(10) 0.0227(10) -0.0025(8) 0.0075(9) 0.0009(8)
C10 0.0220(11) 0.0223(11) 0.0266(11) 0.0012(9) 0.0045(9) 0.0007(8)
C11 0.0293(11) 0.0193(10) 0.0214(11) -0.0037(8) 0.0048(9) -0.0031(8)
C12 0.0284(11) 0.0207(10) 0.0265(11) -0.0042(9) 0.0104(9) 0.0026(9)
C13 0.0222(11) 0.0194(10) 0.0259(11) 0.0009(8) 0.0054(9) 0.0023(8)
C14 0.0275(12) 0.0376(14) 0.0240(12) -0.0010(10) 0.0036(10) 0.0002(10)
C15 0.0278(11) 0.0229(11) 0.0232(10) -0.0023(9) 0.0024(9) -0.0001(9)
C16 0.0278(12) 0.0262(11) 0.0276(11) -0.0050(9) 0.0062(10) 0.0028(9)
C17 0.0263(11) 0.0188(11) 0.0350(13) -0.0060(9) 0.0041(10) 0.0044(9)
C18 0.0285(12) 0.0180(10) 0.0327(12) 0.0019(9) 0.0026(10) 0.0018(9)
C19 0.0225(10) 0.0196(10) 0.0231(10) -0.0038(8) 0.0007(8) -0.0003(8)
C20 0.0217(10) 0.0189(10) 0.0228(10) -0.0010(8) -0.0017(8) 0.0003(8)
C21 0.0273(11) 0.0200(11) 0.0280(11) -0.0002(9) -0.0007(9) -0.0012(9)
C22 0.0312(12) 0.0270(12) 0.0271(11) 0.0047(9) 0.0020(9) -0.0054(9)
C23 0.0277(11) 0.0276(12) 0.0237(11) -0.0009(9) 0.0030(9) -0.0003(9)
C24 0.0247(11) 0.0234(11) 0.0240(11) -0.0010(9) 0.0024(9) 0.0007(9)

loop_
_atom_type_symbol
_atom_type_description
_atom_type_scat_dispersion_real
_atom_type_scat_dispersion_imag
_atom_type_scat_source
N N 0.0311 0.0180
;
International Tables for Crystallography
(Vol. C, Tables 4.2.6.8 and 6.1.1.4)
;
O O 0.0492 0.0322
;
International Tables for Crystallography
(Vol. C, Tables 4.2.6.8 and 6.1.1.4)
;
Ni Ni -3.0029 0.5091
;
International Tables for Crystallography
(Vol. C, Tables 4.2.6.8 and 6.1.1.4)
;
C C 0.0181 0.0091
;
International Tables for Crystallography
(Vol. C, Tables 4.2.6.8 and 6.1.1.4)
;
H H 0.0000 0.0000
;
International Tables for Crystallography
(Vol. C, Table 6.1.1.4)
;

loop_
_geom_angle_atom_site_label_1
_geom_angle_atom_site_label_2
_geom_angle_atom_site_label_3
_geom_angle
_geom_angle_site_symmetry_1
_geom_angle_site_symmetry_3
_geom_angle_publ_flag
C2 Ni1 N2 97.99(9) . . ?
C2 Ni1 N1 84.72(8) . . ?
N2 Ni1 N1 163.36(8) . . ?
C2 Ni1 N3 149.90(9) . . ?
N2 Ni1 N3 82.66(8) . . ?
N1 Ni1 N3 103.23(8) . . ?
C11 O2 C14 116.66(18) . . ?
C7 N1 C8 119.98(18) . . ?
C7 N1 Ni1 117.11(14) . . ?
C8 N1 Ni1 121.42(14) . . ?
C19 N2 C15 118.81(19) . . ?
C19 N2 Ni1 116.26(14) . . ?
C15 N2 Ni1 124.48(16) . . ?
C24 N3 C20 117.57(19) . . ?
C24 N3 Ni1 126.31(15) . . ?
C20 N3 Ni1 112.41(14) . . ?
C6 C1 C2 122.3(2) . . ?
C6 C1 C7 123.3(2) . . ?
C2 C1 C7 114.3(2) . . ?
C3 C2 C1 117.4(2) . . ?
C3 C2 Ni1 128.76(17) . . ?
C1 C2 Ni1 112.72(16) . . ?
C2 C3 C4 120.5(2) . . ?
C2 C3 H1 121.3(16) . . ?
C4 C3 H1 118.2(16) . . ?
C5 C4 C3 120.7(2) . . ?
C5 C4 H2 123.7(19) . . ?
C3 C4 H2 115.6(19) . . ?
C4 C5 C6 119.7(2) . . ?
C4 C5 H3 119.5(19) . . ?
C6 C5 H3 120.8(19) . . ?
C1 C6 C5 119.4(2) . . ?
C1 C6 H4 121.1(18) . . ?
C5 C6 H4 119.4(18) . . ?
O1 C7 N1 127.4(2) . . ?
O1 C7 C1 122.4(2) . . ?
N1 C7 C1 110.12(18) . . ?
C9 C8 C13 118.0(2) . . ?
C9 C8 N1 119.55(18) . . ?
C13 C8 N1 122.44(19) . . ?
C10 C9 C8 122.0(2) . . ?
C10 C9 H5 121.1(16) . . ?
C8 C9 H5 116.8(16) . . ?
C11 C10 C9 119.1(2) . . ?
C11 C10 H6 120.4(15) . . ?
C9 C10 H6 120.4(15) . . ?
O2 C11 C10 124.1(2) . . ?
O2 C11 C12 115.98(19) . . ?
C10 C11 C12 119.9(2) . . ?
C13 C12 C11 120.4(2) . . ?
C13 C12 H7 122.5(18) . . ?
C11 C12 H7 116.8(18) . . ?
C12 C13 C8 120.5(2) . . ?
C12 C13 H8 117.7(17) . . ?
C8 C13 H8 121.5(17) . . ?
O2 C14 H9 111.2(19) . . ?
O2 C14 H10 109(2) . . ?
H9 C14 H10 114(3) . . ?
O2 C14 H11 102.3(13) . . ?
H9 C14 H11 111(2) . . ?
H10 C14 H11 108(2) . . ?
N2 C15 C16 121.5(2) . . ?
N2 C15 H12 117.8(13) . . ?
C16 C15 H12 120.5(13) . . ?
C15 C16 C17 119.5(2) . . ?
C15 C16 H13 116.0(19) . . ?
C17 C16 H13 124.4(19) . . ?
C16 C17 C18 119.5(2) . . ?
C16 C17 H14 122.8(14) . . ?
C18 C17 H14 117.6(14) . . ?
C17 C18 C19 118.4(2) . . ?
C17 C18 H15 122.1(16) . . ?
C19 C18 H15 119.6(16) . . ?
N2 C19 C18 122.1(2) . . ?
N2 C19 C20 113.73(19) . . ?
C18 C19 C20 124.2(2) . . ?
N3 C20 C21 123.0(2) . . ?
N3 C20 C19 112.63(19) . . ?
C21 C20 C19 124.3(2) . . ?
C20 C21 C22 118.6(2) . . ?
C20 C21 H16 120.2(15) . . ?
C22 C21 H16 121.2(16) . . ?
C23 C22 C21 118.8(2) . . ?
C23 C22 H17 121.5(17) . . ?
C21 C22 H17 119.6(17) . . ?
C24 C23 C22 119.5(2) . . ?
C24 C23 H18 119.6(18) . . ?
C22 C23 H18 120.9(18) . . ?
N3 C24 C23 122.4(2) . . ?
N3 C24 H19 119.1(14) . . ?
C23 C24 H19 118.4(14) . . ?

loop_
_geom_bond_atom_site_label_1
_geom_bond_atom_site_label_2
_geom_bond_distance
_geom_bond_site_symmetry_2
_geom_bond_publ_flag
Ni1 C2 1.885(2) . ?
Ni1 N2 1.8900(18) . ?
Ni1 N1 1.8943(17) . ?
Ni1 N3 1.9809(18) . ?
O1 C7 1.245(3) . ?
O2 C11 1.381(3) . ?
O2 C14 1.429(3) . ?
N1 C7 1.349(3) . ?
N1 C8 1.420(3) . ?
N2 C19 1.346(3) . ?
N2 C15 1.362(3) . ?
N3 C24 1.351(3) . ?
N3 C20 1.361(3) . ?
C1 C6 1.384(3) . ?
C1 C2 1.403(3) . ?
C1 C7 1.492(3) . ?
C2 C3 1.400(3) . ?
C3 C4 1.402(3) . ?
C3 H1 0.98(3) . ?
C4 C5 1.382(3) . ?
C4 H2 0.86(3) . ?
C5 C6 1.395(3) . ?
C5 H3 0.91(3) . ?
C6 H4 0.90(3) . ?
C8 C9 1.388(3) . ?
C8 C13 1.408(3) . ?
C9 C10 1.389(3) . ?
C9 H5 0.91(3) . ?
C10 C11 1.390(3) . ?
C10 H6 0.94(3) . ?
C11 C12 1.392(3) . ?
C12 C13 1.384(3) . ?
C12 H7 0.89(3) . ?
C13 H8 0.90(3) . ?
C14 H9 0.98(4) . ?
C14 H10 0.86(3) . ?
C14 H11 1.04(2) . ?
C15 C16 1.381(3) . ?
C15 H12 0.96(2) . ?
C16 C17 1.381(4) . ?
C16 H13 0.93(3) . ?
C17 C18 1.389(3) . ?
C17 H14 0.90(3) . ?
C18 C19 1.396(3) . ?
C18 H15 0.93(3) . ?
C19 C20 1.479(3) . ?
C20 C21 1.381(3) . ?
C21 C22 1.390(3) . ?
C21 H16 0.96(3) . ?
C22 C23 1.390(4) . ?
C22 H17 0.92(3) . ?
C23 C24 1.380(3) . ?
C23 H18 0.92(3) . ?
C24 H19 0.99(3) . ?

loop_
_geom_torsion_atom_site_label_1
_geom_torsion_atom_site_label_2
_geom_torsion_atom_site_label_3
_geom_torsion_atom_site_label_4
_geom_torsion
_geom_torsion_site_symmetry_1
_geom_torsion_site_symmetry_2
_geom_torsion_site_symmetry_3
_geom_torsion_site_symmetry_4
_geom_torsion_publ_flag
C2 Ni1 N1 C7 3.43(16) . . . . ?
N2 Ni1 N1 C7 -96.8(3) . . . . ?
N3 Ni1 N1 C7 153.99(15) . . . . ?
C2 Ni1 N1 C8 169.51(17) . . . . ?
N2 Ni1 N1 C8 69.2(3) . . . . ?
N3 Ni1 N1 C8 -39.93(17) . . . . ?
C2 Ni1 N2 C19 143.07(17) . . . . ?
N1 Ni1 N2 C19 -118.6(3) . . . . ?
N3 Ni1 N2 C19 -6.56(16) . . . . ?
C2 Ni1 N2 C15 -44.71(19) . . . . ?
N1 Ni1 N2 C15 53.6(4) . . . . ?
N3 Ni1 N2 C15 165.65(19) . . . . ?
C2 Ni1 N3 C24 77.4(2) . . . . ?
N2 Ni1 N3 C24 170.68(19) . . . . ?
N1 Ni1 N3 C24 -25.15(19) . . . . ?
C2 Ni1 N3 C20 -80.2(2) . . . . ?
N2 Ni1 N3 C20 13.12(15) . . . . ?
N1 Ni1 N3 C20 177.30(14) . . . . ?
C6 C1 C2 C3 -0.4(3) . . . . ?
C7 C1 C2 C3 -177.79(19) . . . . ?
C6 C1 C2 Ni1 168.73(17) . . . . ?
C7 C1 C2 Ni1 -8.6(2) . . . . ?
N2 Ni1 C2 C3 -25.7(2) . . . . ?
N1 Ni1 C2 C3 170.8(2) . . . . ?
N3 Ni1 C2 C3 63.4(3) . . . . ?
N2 Ni1 C2 C1 166.65(16) . . . . ?
N1 Ni1 C2 C1 3.18(16) . . . . ?
N3 Ni1 C2 C1 -104.2(2) . . . . ?
C1 C2 C3 C4 0.2(3) . . . . ?
Ni1 C2 C3 C4 -166.97(18) . . . . ?
C2 C3 C4 C5 0.3(3) . . . . ?
C3 C4 C5 C6 -0.5(3) . . . . ?
C2 C1 C6 C5 0.2(3) . . . . ?
C7 C1 C6 C5 177.4(2) . . . . ?
C4 C5 C6 C1 0.2(3) . . . . ?
C8 N1 C7 O1 2.9(3) . . . . ?
Ni1 N1 C7 O1 169.22(18) . . . . ?
C8 N1 C7 C1 -174.87(17) . . . . ?
Ni1 N1 C7 C1 -8.6(2) . . . . ?
C6 C1 C7 O1 15.8(3) . . . . ?
C2 C1 C7 O1 -166.9(2) . . . . ?
C6 C1 C7 N1 -166.3(2) . . . . ?
C2 C1 C7 N1 11.0(3) . . . . ?
C7 N1 C8 C9 134.3(2) . . . . ?
Ni1 N1 C8 C9 -31.4(3) . . . . ?
C7 N1 C8 C13 -47.4(3) . . . . ?
Ni1 N1 C8 C13 146.90(17) . . . . ?
C13 C8 C9 C10 -2.5(3) . . . . ?
N1 C8 C9 C10 175.9(2) . . . . ?
C8 C9 C10 C11 1.5(3) . . . . ?
C14 O2 C11 C10 9.7(3) . . . . ?
C14 O2 C11 C12 -170.3(2) . . . . ?
C9 C10 C11 O2 -179.6(2) . . . . ?
C9 C10 C11 C12 0.3(3) . . . . ?
O2 C11 C12 C13 178.8(2) . . . . ?
C10 C11 C12 C13 -1.1(3) . . . . ?
C11 C12 C13 C8 0.1(3) . . . . ?
C9 C8 C13 C12 1.6(3) . . . . ?
N1 C8 C13 C12 -176.7(2) . . . . ?
C19 N2 C15 C16 -2.6(3) . . . . ?
Ni1 N2 C15 C16 -174.63(17) . . . . ?
N2 C15 C16 C17 -1.3(4) . . . . ?
C15 C16 C17 C18 2.9(4) . . . . ?
C16 C17 C18 C19 -0.5(3) . . . . ?
C15 N2 C19 C18 5.1(3) . . . . ?
Ni1 N2 C19 C18 177.76(17) . . . . ?
C15 N2 C19 C20 -173.46(19) . . . . ?
Ni1 N2 C19 C20 -0.8(2) . . . . ?
C17 C18 C19 N2 -3.5(3) . . . . ?
C17 C18 C19 C20 174.8(2) . . . . ?
C24 N3 C20 C21 2.1(3) . . . . ?
Ni1 N3 C20 C21 161.82(17) . . . . ?
C24 N3 C20 C19 -176.31(19) . . . . ?
Ni1 N3 C20 C19 -16.6(2) . . . . ?
N2 C19 C20 N3 11.8(3) . . . . ?
C18 C19 C20 N3 -166.7(2) . . . . ?
N2 C19 C20 C21 -166.7(2) . . . . ?
C18 C19 C20 C21 14.8(3) . . . . ?
N3 C20 C21 C22 -1.8(3) . . . . ?
C19 C20 C21 C22 176.5(2) . . . . ?
C20 C21 C22 C23 0.0(3) . . . . ?
C21 C22 C23 C24 1.2(4) . . . . ?
C20 N3 C24 C23 -0.8(3) . . . . ?
Ni1 N3 C24 C23 -157.30(18) . . . . ?
C22 C23 C24 N3 -0.9(4) . . . . ?
